data_2221102
loop_
_publ_author_name
'Hanif, Muhammad'
'Rafiq, Muhammad'
'Saleem, Muhammad'
'Qadeer, Ghulam'
'Wong, Wai-Yeung'

_publ_section_title
;
 1-(2,6-Dichlorophenyl)indolin-2-one
;
_journal_coeditor_code HK2625
_journal_issue 3
_journal_name_full 'Acta Crystallographica Section E'
_journal_page_first o583
_journal_paper_doi 10.1107/S1600536809005807
_journal_volume 65
_journal_year 2009
_chemical_formula_iupac 'C14 H9 Cl2 N O'
_chemical_formula_moiety 'C14 H9 Cl2 N O'
_chemical_formula_sum 'C14 H9 Cl2 N O'
_chemical_formula_weight 278.12
_chemical_name_common 420.0(10)
_chemical_name_systematic
;
1-(2,6-Dichlorophenyl)indolin-2-one
;
_space_group_IT_number 4
_symmetry_cell_setting monoclinic
_symmetry_space_group_name_Hall 'P 2yb'
_symmetry_space_group_name_H-M 'P 1 21 1'
_atom_sites_solution_hydrogens geom
_atom_sites_solution_primary direct
_atom_sites_solution_secondary difmap
_audit_creation_method SHELXL-97
_cell_angle_alpha 90.00
_cell_angle_beta 105.789(2)
_cell_angle_gamma 90.00
_cell_formula_units_Z 2
_cell_length_a 7.1412(8)
_cell_length_b 8.0241(9)
_cell_length_c 11.0510(13)
_cell_measurement_reflns_used 2148
_cell_measurement_temperature 173(2)
_cell_measurement_theta_max 24.3
_cell_measurement_theta_min 5.2
_cell_volume 609.35(12)
_computing_cell_refinement 'SAINT (Bruker, 2002)'
_computing_data_collection 'SMART (Bruker, 2001)'
_computing_data_reduction 'SAINT (Bruker, 2002)'
_computing_molecular_graphics 'ORTEP-3 for Windows (Farrugia, 1997) and PLATON (Spek, 2009)'
_computing_publication_material 'SHELXTL (Sheldrick, 2008) and PLATON (Spek, 2009)'
_computing_structure_refinement 'SHELXL97 (Sheldrick, 2008)'
_computing_structure_solution 'SHELXS97 (Sheldrick, 2008)'
_diffrn_ambient_temperature 173(2)
_diffrn_measured_fraction_theta_full 0.966
_diffrn_measured_fraction_theta_max 0.966
_diffrn_measurement_device_type 'Bruker SMART CCD area-detector'
_diffrn_measurement_method '\w and \f'
_diffrn_radiation_monochromator graphite
_diffrn_radiation_source 'fine-focus sealed tube'
_diffrn_radiation_type MoK\a
_diffrn_radiation_wavelength 0.71073
_diffrn_reflns_av_R_equivalents 0.0137
_diffrn_reflns_av_sigmaI/netI 0.0206
_diffrn_reflns_limit_h_max 9
_diffrn_reflns_limit_h_min -9
_diffrn_reflns_limit_k_max 10
_diffrn_reflns_limit_k_min -9
_diffrn_reflns_limit_l_max 11
_diffrn_reflns_limit_l_min -14
_diffrn_reflns_number 3710
_diffrn_reflns_theta_full 28.27
_diffrn_reflns_theta_max 28.27
_diffrn_reflns_theta_min 3.06
_diffrn_standards_number 0
_exptl_absorpt_coefficient_mu 0.517
_exptl_absorpt_correction_T_max 0.902
_exptl_absorpt_correction_T_min 0.755
_exptl_absorpt_correction_type multi-scan
_exptl_absorpt_process_details '(SADABS; Bruker, 2001)'
_exptl_crystal_colour yellow
_exptl_crystal_density_diffrn 1.516
_exptl_crystal_density_method 'not measured'
_exptl_crystal_description block
_exptl_crystal_F_000 284
_exptl_crystal_size_max 0.30
_exptl_crystal_size_mid 0.24
_exptl_crystal_size_min 0.20
_refine_diff_density_max 0.188
_refine_diff_density_min -0.164
_refine_ls_abs_structure_details 'Flack (1983), 705 Friedel pairs'
_refine_ls_abs_structure_Flack -0.02(4)
_refine_ls_extinction_method none
_refine_ls_goodness_of_fit_ref 1.056
_refine_ls_hydrogen_treatment constr
_refine_ls_matrix_type full
_refine_ls_number_parameters 163
_refine_ls_number_reflns 2328
_refine_ls_number_restraints 1
_refine_ls_restrained_S_all 1.056
_refine_ls_R_factor_all 0.0213
_refine_ls_R_factor_gt 0.0210
_refine_ls_shift/su_max 0.000
_refine_ls_shift/su_mean 0.000
_refine_ls_structure_factor_coef Fsqd
_refine_ls_weighting_details 'calc w=1/[\s^2^(Fo^2^)+(0.0379P)^2^+0.0681P] where P=(Fo^2^+2Fc^2^)/3'
_refine_ls_weighting_scheme calc
_refine_ls_wR_factor_gt 0.0592
_refine_ls_wR_factor_ref 0.0595
_reflns_number_gt 2295
_reflns_number_total 2328
_reflns_threshold_expression I>2\s(I)
_cod_data_source_file hk2625.cif
_cod_data_source_block I
_cod_original_sg_symbol_H-M 'P 21'
_cod_database_code 2221102
_cod_database_fobs_code 2221102

loop_
_symmetry_equiv_pos_as_xyz
'x, y, z'
'-x, y+1/2, -z'

loop_
_atom_site_type_symbol
_atom_site_label
_atom_site_fract_x
_atom_site_fract_y
_atom_site_fract_z
_atom_site_U_iso_or_equiv
_atom_site_adp_type
_atom_site_calc_flag
_atom_site_refinement_flags
_atom_site_occupancy
_atom_site_disorder_assembly
_atom_site_disorder_group
Cl Cl1 0.57381(5) 0.76042(5) 0.02255(3) 0.03458(10) Uani d . 1 . .
Cl Cl2 0.05095(6) 0.97960(6) 0.25885(3) 0.03843(11) Uani d . 1 . .
O O1 0.41005(16) 0.54202(14) 0.22865(9) 0.0304(2) Uani d . 1 . .
N N1 0.43177(17) 0.82839(15) 0.24614(10) 0.0230(2) Uani d . 1 . .
C C1 0.2984(2) 0.86900(18) 0.12903(12) 0.0224(2) Uani d . 1 . .
C C2 0.3471(2) 0.83882(17) 0.01693(12) 0.0243(3) Uani d . 1 . .
C C3 0.2172(2) 0.8739(2) -0.09901(13) 0.0302(3) Uani d . 1 . .
H H3A 0.2512 0.8509 -0.1747 0.036 Uiso calc R 1 . .
C C4 0.0386(2) 0.9425(2) -0.10285(13) 0.0330(3) Uani d . 1 . .
H H4A -0.0507 0.9663 -0.1819 0.040 Uiso calc R 1 . .
C C5 -0.0126(2) 0.9774(2) 0.00703(14) 0.0304(3) Uani d . 1 . .
H H5A -0.1350 1.0266 0.0036 0.036 Uiso calc R 1 . .
C C6 0.1176(2) 0.93932(19) 0.12198(12) 0.0266(3) Uani d . 1 . .
C C7 0.48390(19) 0.66561(18) 0.28346(12) 0.0233(3) Uani d . 1 . .
C C8 0.6499(2) 0.67599(18) 0.40391(12) 0.0249(3) Uani d . 1 . .
H H8A 0.6135 0.6223 0.4749 0.030 Uiso calc R 1 . .
H H8B 0.7688 0.6219 0.3929 0.030 Uiso calc R 1 . .
C C9 0.6805(2) 0.85913(18) 0.42570(12) 0.0234(3) Uani d . 1 . .
C C10 0.54970(19) 0.94523(17) 0.32861(11) 0.0219(2) Uani d . 1 . .
C C11 0.5448(2) 1.11669(19) 0.32044(13) 0.0286(3) Uani d . 1 . .
H H11A 0.4558 1.1731 0.2533 0.034 Uiso calc R 1 . .
C C12 0.6774(2) 1.2032(2) 0.41607(14) 0.0335(3) Uani d . 1 . .
H H12A 0.6783 1.3216 0.4138 0.040 Uiso calc R 1 . .
C C13 0.8073(2) 1.1219(2) 0.51397(15) 0.0357(3) Uani d . 1 . .
H H13A 0.8950 1.1846 0.5778 0.043 Uiso calc R 1 . .
C C14 0.8101(2) 0.9477(2) 0.51951(13) 0.0310(3) Uani d . 1 . .
H H14A 0.8994 0.8912 0.5865 0.037 Uiso calc R 1 . .

loop_
_atom_site_aniso_label
_atom_site_aniso_U_11
_atom_site_aniso_U_22
_atom_site_aniso_U_33
_atom_site_aniso_U_12
_atom_site_aniso_U_13
_atom_site_aniso_U_23
Cl1 0.03021(17) 0.0422(2) 0.03333(16) 0.00882(15) 0.01213(12) -0.00025(14)
Cl2 0.04088(19) 0.0480(2) 0.03094(16) 0.01679(17) 0.01741(14) 0.00795(15)
O1 0.0330(5) 0.0230(5) 0.0309(5) -0.0025(4) 0.0011(4) -0.0026(4)
N1 0.0249(5) 0.0208(5) 0.0204(5) 0.0012(4) 0.0010(4) -0.0009(4)
C1 0.0235(6) 0.0220(6) 0.0197(5) 0.0010(5) 0.0025(5) 0.0010(4)
C2 0.0245(6) 0.0223(6) 0.0256(6) 0.0011(5) 0.0063(5) -0.0021(5)
C3 0.0358(8) 0.0322(8) 0.0206(6) 0.0009(6) 0.0043(5) -0.0003(5)
C4 0.0320(7) 0.0379(8) 0.0240(6) 0.0021(6) -0.0012(5) 0.0041(6)
C5 0.0242(6) 0.0343(8) 0.0303(6) 0.0058(6) 0.0035(5) 0.0062(6)
C6 0.0274(7) 0.0276(7) 0.0251(6) 0.0031(6) 0.0077(5) 0.0034(5)
C7 0.0216(6) 0.0239(6) 0.0229(5) 0.0004(5) 0.0037(5) 0.0007(4)
C8 0.0235(6) 0.0236(6) 0.0241(6) 0.0037(5) 0.0006(5) 0.0007(5)
C9 0.0224(6) 0.0244(7) 0.0226(5) 0.0010(5) 0.0049(5) -0.0020(5)
C10 0.0236(6) 0.0225(6) 0.0194(5) -0.0006(5) 0.0055(4) -0.0032(4)
C11 0.0352(8) 0.0236(7) 0.0290(6) 0.0008(6) 0.0122(6) 0.0003(5)
C12 0.0397(8) 0.0230(7) 0.0414(7) -0.0057(6) 0.0173(7) -0.0081(6)
C13 0.0303(8) 0.0373(8) 0.0389(8) -0.0068(7) 0.0085(6) -0.0162(6)
C14 0.0259(7) 0.0371(8) 0.0272(6) -0.0002(6) 0.0023(5) -0.0080(5)

loop_
_atom_type_symbol
_atom_type_description
_atom_type_scat_dispersion_real
_atom_type_scat_dispersion_imag
_atom_type_scat_source
C C 0.0033 0.0016 'International Tables Vol C Tables 4.2.6.8 and 6.1.1.4'
H H 0.0000 0.0000 'International Tables Vol C Tables 4.2.6.8 and 6.1.1.4'
N N 0.0061 0.0033 'International Tables Vol C Tables 4.2.6.8 and 6.1.1.4'
Cl Cl 0.1484 0.1585 'International Tables Vol C Tables 4.2.6.8 and 6.1.1.4'
O O 0.0106 0.0060 'International Tables Vol C Tables 4.2.6.8 and 6.1.1.4'

loop_
_geom_angle_atom_site_label_1
_geom_angle_atom_site_label_2
_geom_angle_atom_site_label_3
_geom_angle_site_symmetry_1
_geom_angle_site_symmetry_3
_geom_angle
_geom_angle_publ_flag
C6 C1 C2 . . 118.16(12) ?
C6 C1 N1 . . 121.73(12) ?
C2 C1 N1 . . 120.12(12) ?
C3 C2 C1 . . 121.19(13) ?
C3 C2 Cl1 . . 119.46(11) ?
C1 C2 Cl1 . . 119.34(10) ?
C4 C3 C2 . . 119.23(13) ?
C4 C3 H3A . . 120.4 ?
C2 C3 H3A . . 120.4 ?
C3 C4 C5 . . 121.01(13) ?
C3 C4 H4A . . 119.5 ?
C5 C4 H4A . . 119.5 ?
C4 C5 C6 . . 119.01(14) ?
C4 C5 H5A . . 120.5 ?
C6 C5 H5A . . 120.5 ?
C5 C6 C1 . . 121.38(12) ?
C5 C6 Cl2 . . 118.81(11) ?
C1 C6 Cl2 . . 119.81(10) ?
O1 C7 N1 . . 125.35(11) ?
O1 C7 C8 . . 127.81(13) ?
N1 C7 C8 . . 106.83(11) ?
C9 C8 C7 . . 103.83(11) ?
C9 C8 H8A . . 111.0 ?
C7 C8 H8A . . 111.0 ?
C9 C8 H8B . . 111.0 ?
C7 C8 H8B . . 111.0 ?
H8A C8 H8B . . 109.0 ?
C14 C9 C10 . . 119.49(14) ?
C14 C9 C8 . . 131.59(14) ?
C10 C9 C8 . . 108.91(12) ?
C11 C10 C9 . . 122.89(13) ?
C11 C10 N1 . . 128.25(13) ?
C9 C10 N1 . . 108.86(12) ?
C10 C11 C12 . . 116.53(14) ?
C10 C11 H11A . . 121.7 ?
C12 C11 H11A . . 121.7 ?
C13 C12 C11 . . 121.99(15) ?
C13 C12 H12A . . 119.0 ?
C11 C12 H12A . . 119.0 ?
C12 C13 C14 . . 120.31(14) ?
C12 C13 H13A . . 119.8 ?
C14 C13 H13A . . 119.8 ?
C9 C14 C13 . . 118.77(14) ?
C9 C14 H14A . . 120.6 ?
C13 C14 H14A . . 120.6 ?
C7 N1 C10 . . 111.54(10) ?
C7 N1 C1 . . 123.04(11) ?
C10 N1 C1 . . 124.68(11) ?

loop_
_geom_bond_atom_site_label_1
_geom_bond_atom_site_label_2
_geom_bond_site_symmetry_2
_geom_bond_distance
_geom_bond_publ_flag
C1 C6 . 1.392(2) ?
C1 C2 . 1.3958(18) ?
C1 N1 . 1.4203(15) ?
C2 C3 . 1.3908(19) ?
C2 Cl1 . 1.7223(14) ?
C3 C4 . 1.379(2) ?
C3 H3A . 0.9500 ?
C4 C5 . 1.389(2) ?
C4 H4A . 0.9500 ?
C5 C6 . 1.3890(19) ?
C5 H5A . 0.9500 ?
C6 Cl2 . 1.7353(14) ?
C7 O1 . 1.2061(17) ?
C7 N1 . 1.3896(18) ?
C7 C8 . 1.5250(17) ?
C8 C9 . 1.4955(19) ?
C8 H8A . 0.9900 ?
C8 H8B . 0.9900 ?
C9 C14 . 1.3834(19) ?
C9 C10 . 1.3984(18) ?
C10 C11 . 1.379(2) ?
C10 N1 . 1.4146(16) ?
C11 C12 . 1.397(2) ?
C11 H11A . 0.9500 ?
C12 C13 . 1.382(2) ?
C12 H12A . 0.9500 ?
C13 C14 . 1.399(2) ?
C13 H13A . 0.9500 ?
C14 H14A . 0.9500 ?

loop_
_geom_hbond_atom_site_label_D
_geom_hbond_atom_site_label_H
_geom_hbond_atom_site_label_A
_geom_hbond_site_symmetry_A
_geom_hbond_distance_DH
_geom_hbond_distance_HA
_geom_hbond_distance_DA
_geom_hbond_angle_DHA
C4 H4A O1 2_555 0.95 2.55 3.2267(19) 128
C8 H8A Cg1 2_646 0.99 2.74 3.613(2) 147

loop_
_cod_related_entry_id
_cod_related_entry_database
_cod_related_entry_code
1 ChemSpider 25325
